data_4073883
loop_
_publ_author_name
'Hu, Jian'
'Lin, Ronger'
'Yip, John H. K.'
'Wong, Kwok-Yin'
'Ma, Dik-Lung'
'Vittal, Jagadese J.'

_publ_section_title
;
 Synthesis and Electronic Spectroscopy of Luminescent Cyclometalated
 Platinum&#x2212;Anthracenyl Complexes
;
_journal_issue 26
_journal_name_full Organometallics
_journal_page_first 6533
_journal_paper_doi 10.1021/om700706r
_journal_volume 26
_journal_year 2007
_chemical_formula_sum 'C98 H86 Cl8 F6 O6 P6 Pt2 S2'
_chemical_formula_weight 2397.39
_chemical_name_systematic
; 
 ? 
;
_space_group_IT_number 2
_symmetry_cell_setting triclinic
_symmetry_space_group_name_Hall '-P 1'
_symmetry_space_group_name_H-M 'P -1'
_atom_sites_solution_hydrogens geom
_atom_sites_solution_primary direct
_atom_sites_solution_secondary difmap
_audit_creation_method SHELXL-97
_cell_angle_alpha 69.6550(10)
_cell_angle_beta 77.7810(10)
_cell_angle_gamma 87.3170(10)
_cell_formula_units_Z 1
_cell_length_a 11.4542(6)
_cell_length_b 14.2431(7)
_cell_length_c 16.5993(8)
_cell_measurement_reflns_used 7946
_cell_measurement_temperature 223(2)
_cell_measurement_theta_max 25.11
_cell_measurement_theta_min 2.27
_cell_volume 2480.5(2)
_computing_cell_refinement 'Bruker SMART'
_computing_data_collection 'Bruker SMART'
_computing_data_reduction 'Bruker SAINT'
_computing_molecular_graphics 'Bruker SHELXTL'
_computing_publication_material 'Bruker SHELXTL'
_computing_structure_refinement 'SHELXL-97 (Sheldrick, 1997)'
_computing_structure_solution 'SHELXS-97 (Sheldrick, 1990)'
_diffrn_ambient_temperature 223(2)
_diffrn_measured_fraction_theta_full 0.999
_diffrn_measured_fraction_theta_max 0.999
_diffrn_measurement_device_type 'CCD area detector'
_diffrn_measurement_method 'phi and omega scans'
_diffrn_radiation_monochromator graphite
_diffrn_radiation_source 'fine-focus sealed tube'
_diffrn_radiation_type MoK\a
_diffrn_radiation_wavelength 0.71073
_diffrn_reflns_av_R_equivalents 0.0461
_diffrn_reflns_av_sigmaI/netI 0.0544
_diffrn_reflns_limit_h_max 14
_diffrn_reflns_limit_h_min -14
_diffrn_reflns_limit_k_max 18
_diffrn_reflns_limit_k_min -18
_diffrn_reflns_limit_l_max 21
_diffrn_reflns_limit_l_min -21
_diffrn_reflns_number 32769
_diffrn_reflns_theta_full 27.50
_diffrn_reflns_theta_max 27.50
_diffrn_reflns_theta_min 1.34
_exptl_absorpt_coefficient_mu 3.234
_exptl_absorpt_correction_T_max 0.6976
_exptl_absorpt_correction_T_min 0.4437
_exptl_absorpt_correction_type 'Sadabs, (Sheldrick 2001)'
_exptl_crystal_colour YELLOW
_exptl_crystal_density_diffrn 1.605
_exptl_crystal_density_meas 0
_exptl_crystal_density_method 'not measured'
_exptl_crystal_description BLOCK
_exptl_crystal_F_000 1190
_exptl_crystal_size_max 0.30
_exptl_crystal_size_mid 0.20
_exptl_crystal_size_min 0.12
_refine_diff_density_max 1.727
_refine_diff_density_min -1.759
_refine_diff_density_rms 0.147
_refine_ls_extinction_method none
_refine_ls_goodness_of_fit_ref 1.083
_refine_ls_hydrogen_treatment mixed
_refine_ls_matrix_type full
_refine_ls_number_parameters 634
_refine_ls_number_reflns 11403
_refine_ls_number_restraints 101
_refine_ls_restrained_S_all 1.091
_refine_ls_R_factor_all 0.0546
_refine_ls_R_factor_gt 0.0455
_refine_ls_shift/su_max 0.001
_refine_ls_shift/su_mean 0.000
_refine_ls_structure_factor_coef Fsqd
_refine_ls_weighting_details 'calc w=1/[\s^2^(Fo^2^)+(0.0565P)^2^+6.3614P] where P=(Fo^2^+2Fc^2^)/3'
_refine_ls_weighting_scheme calc
_refine_ls_wR_factor_gt 0.1141
_refine_ls_wR_factor_ref 0.1184
_reflns_number_gt 9999
_reflns_number_total 11403
_reflns_threshold_expression >2sigma(I)
_cod_data_source_file om700706r-file006.cif
_cod_data_source_block 4280
_cod_depositor_comments
;
The following automatic conversions were performed:

'_symmetry_cell_setting' value 'Triclinic' changed to 'triclinic'
according to /home/saulius/struct/CIF-dictionaries/cif_core.dic
dictionary named 'cif_core.dic' version 2.4.1 from 2010-06-29.

Automatic conversion script
Id: cif_fix_values 1715 2011-07-08 13:25:40Z adriana 
;
_cod_original_sg_symbol_H-M P-1
_cod_database_code 4073883

loop_
_symmetry_equiv_pos_as_xyz
'x, y, z'
'-x, -y, -z'

loop_
_atom_site_label
_atom_site_type_symbol
_atom_site_fract_x
_atom_site_fract_y
_atom_site_fract_z
_atom_site_U_iso_or_equiv
_atom_site_adp_type
_atom_site_occupancy
_atom_site_symmetry_multiplicity
_atom_site_calc_flag
_atom_site_refinement_flags
_atom_site_disorder_assembly
_atom_site_disorder_group
Pt1 Pt 0.991989(16) 0.188397(15) 0.235561(12) 0.02227(7) Uani 1 1 d . . .
P1 P 0.84611(11) 0.11745(10) 0.35731(9) 0.0243(3) Uani 1 1 d . . .
P2 P 1.15538(12) 0.23971(11) 0.11861(9) 0.0254(3) Uani 1 1 d . . .
P3 P 0.87241(12) 0.24374(10) 0.13152(9) 0.0248(3) Uani 1 1 d . . .
C1 C 1.2137(5) 0.1750(4) 0.3148(3) 0.0292(12) Uani 1 1 d . . .
H1 H 1.2467 0.2250 0.2612 0.035 Uiso 1 1 calc R . .
C2 C 1.0960(4) 0.1444(4) 0.3291(3) 0.0258(11) Uani 1 1 d . . .
C3 C 1.0489(4) 0.0710(4) 0.4160(3) 0.0244(10) Uani 1 1 d . . .
C4 C 0.9270(4) 0.0429(4) 0.4398(3) 0.0255(11) Uani 1 1 d . . .
C5 C 0.8763(4) -0.0281(4) 0.5216(3) 0.0234(10) Uani 1 1 d . . .
C6 C 0.7545(4) -0.0618(4) 0.5455(4) 0.0298(12) Uani 1 1 d . . .
H6 H 0.7026 -0.0331 0.5070 0.036 Uiso 1 1 calc R . .
C7 C 0.7130(5) -0.1350(4) 0.6233(4) 0.0320(12) Uani 1 1 d . . .
H7 H 0.6340 -0.1598 0.6364 0.038 Uiso 1 1 calc R . .
C8 C 1.1244(5) 0.2563(5) 0.0108(4) 0.0333(13) Uani 1 1 d . . .
H8A H 1.2008 0.2663 -0.0315 0.040 Uiso 1 1 calc R . .
H8B H 1.0870 0.1941 0.0143 0.040 Uiso 1 1 calc R . .
C9 C 1.0437(5) 0.3435(5) -0.0250(4) 0.0374(14) Uani 1 1 d . . .
H9A H 1.0928 0.4055 -0.0514 0.045 Uiso 1 1 calc R . .
H9B H 1.0129 0.3326 -0.0719 0.045 Uiso 1 1 calc R . .
C10 C 0.9374(5) 0.3587(4) 0.0426(4) 0.0291(12) Uani 1 1 d . . .
H10A H 0.8746 0.3920 0.0117 0.035 Uiso 1 1 calc R . .
H10B H 0.9632 0.4039 0.0689 0.035 Uiso 1 1 calc R . .
C1A C 0.7644(5) 0.2046(4) 0.4055(4) 0.0340(13) Uani 1 1 d . . .
C2A C 0.8236(7) 0.2928(5) 0.3906(5) 0.0488(17) Uani 1 1 d . . .
H2A H 0.9016 0.3061 0.3563 0.059 Uiso 1 1 calc R . .
C3A C 0.7677(9) 0.3624(7) 0.4266(6) 0.073(3) Uani 1 1 d . . .
H3A H 0.8085 0.4225 0.4165 0.088 Uiso 1 1 calc R . .
C4A C 0.6548(9) 0.3447(8) 0.4762(7) 0.086(3) Uani 1 1 d . . .
H4A H 0.6169 0.3927 0.4991 0.103 Uiso 1 1 calc R . .
C5A C 0.5976(8) 0.2571(7) 0.4923(6) 0.073(3) Uani 1 1 d . . .
H5A H 0.5202 0.2445 0.5275 0.088 Uiso 1 1 calc R . .
C6A C 0.6496(6) 0.1853(6) 0.4584(5) 0.0529(18) Uani 1 1 d . . .
H6A H 0.6084 0.1247 0.4708 0.063 Uiso 1 1 calc R . .
C1B C 0.7423(5) 0.0347(4) 0.3436(3) 0.0307(12) Uani 1 1 d . . .
C2B C 0.6302(5) 0.0649(5) 0.3270(4) 0.0392(14) Uani 1 1 d . . .
H2B H 0.6034 0.1283 0.3270 0.047 Uiso 1 1 calc R . .
C3B C 0.5580(6) 0.0017(6) 0.3104(5) 0.0502(18) Uani 1 1 d . . .
H3B H 0.4813 0.0215 0.3004 0.060 Uiso 1 1 calc R . .
C4B C 0.5978(7) -0.0887(6) 0.3086(5) 0.0524(19) Uani 1 1 d . . .
H4B H 0.5489 -0.1307 0.2959 0.063 Uiso 1 1 calc R . .
C5B C 0.7084(7) -0.1202(6) 0.3250(5) 0.0525(18) Uani 1 1 d . . .
H5B H 0.7349 -0.1834 0.3241 0.063 Uiso 1 1 calc R . .
C6B C 0.7813(6) -0.0569(5) 0.3431(4) 0.0402(14) Uani 1 1 d . . .
H6B H 0.8569 -0.0776 0.3549 0.048 Uiso 1 1 calc R . .
C1C C 1.2185(5) 0.3616(4) 0.1030(4) 0.0299(12) Uani 1 1 d . . .
C2C C 1.2994(5) 0.4148(5) 0.0271(4) 0.0373(14) Uani 1 1 d . . .
H2C H 1.3213 0.3889 -0.0188 0.045 Uiso 1 1 calc R . .
C3C C 1.3473(5) 0.5047(5) 0.0188(5) 0.0461(17) Uani 1 1 d . . .
H3C H 1.4029 0.5394 -0.0326 0.055 Uiso 1 1 calc R . .
C4C C 1.3160(6) 0.5448(5) 0.0837(5) 0.0475(18) Uani 1 1 d . . .
H4C H 1.3515 0.6057 0.0774 0.057 Uiso 1 1 calc R . .
C5C C 1.2309(6) 0.4952(5) 0.1595(5) 0.0481(17) Uani 1 1 d . . .
H5C H 1.2073 0.5232 0.2039 0.058 Uiso 1 1 calc R . .
C6C C 1.1823(5) 0.4042(5) 0.1680(4) 0.0383(14) Uani 1 1 d . . .
H6C H 1.1242 0.3707 0.2182 0.046 Uiso 1 1 calc R . .
C1D C 1.2721(5) 0.1477(4) 0.1229(4) 0.0290(11) Uani 1 1 d . . .
C2D C 1.2493(5) 0.0509(5) 0.1821(4) 0.0348(13) Uani 1 1 d . . .
H2D H 1.1763 0.0348 0.2231 0.042 Uiso 1 1 calc R . .
C3D C 1.3334(6) -0.0226(5) 0.1816(5) 0.0445(16) Uani 1 1 d . . .
H3D H 1.3170 -0.0882 0.2218 0.053 Uiso 1 1 calc R . .
C4D C 1.4401(6) 0.0009(6) 0.1224(5) 0.0494(17) Uani 1 1 d . . .
H4D H 1.4976 -0.0484 0.1225 0.059 Uiso 1 1 calc R . .
C5D C 1.4634(6) 0.0964(6) 0.0628(5) 0.0487(17) Uani 1 1 d . . .
H5D H 1.5362 0.1118 0.0215 0.058 Uiso 1 1 calc R . .
C6D C 1.3805(5) 0.1702(5) 0.0631(4) 0.0389(14) Uani 1 1 d . . .
H6D H 1.3977 0.2356 0.0228 0.047 Uiso 1 1 calc R . .
C1E C 0.7254(5) 0.2872(4) 0.1676(3) 0.0277(11) Uani 1 1 d . . .
C2E C 0.7171(6) 0.3567(5) 0.2094(4) 0.0405(14) Uani 1 1 d . . .
H2E H 0.7869 0.3801 0.2185 0.049 Uiso 1 1 calc R . .
C3E C 0.6076(6) 0.3922(5) 0.2378(5) 0.0495(17) Uani 1 1 d . . .
H3E H 0.6032 0.4391 0.2666 0.059 Uiso 1 1 calc R . .
C4E C 0.5061(6) 0.3593(5) 0.2243(4) 0.0483(18) Uani 1 1 d . . .
H4E H 0.4318 0.3842 0.2431 0.058 Uiso 1 1 calc R . .
C5E C 0.5118(5) 0.2895(5) 0.1829(4) 0.0443(16) Uani 1 1 d . . .
H5E H 0.4415 0.2667 0.1741 0.053 Uiso 1 1 calc R . .
C6E C 0.6209(5) 0.2532(5) 0.1546(4) 0.0355(13) Uani 1 1 d . . .
H6E H 0.6248 0.2056 0.1267 0.043 Uiso 1 1 calc R . .
C1F C 0.8489(5) 0.1574(4) 0.0786(4) 0.0291(11) Uani 1 1 d . . .
C2F C 0.8681(6) 0.0563(5) 0.1175(4) 0.0422(15) Uani 1 1 d . . .
H2F H 0.8968 0.0334 0.1699 0.051 Uiso 1 1 calc R . .
C3F C 0.8449(7) -0.0103(6) 0.0790(5) 0.0540(19) Uani 1 1 d . . .
H3F H 0.8571 -0.0788 0.1063 0.065 Uiso 1 1 calc R . .
C4F C 0.8046(7) 0.0205(6) 0.0021(5) 0.0530(18) Uani 1 1 d . . .
H4F H 0.7891 -0.0263 -0.0229 0.064 Uiso 1 1 calc R . .
C5F C 0.7872(6) 0.1201(5) -0.0379(4) 0.0437(15) Uani 1 1 d . . .
H5F H 0.7612 0.1422 -0.0913 0.052 Uiso 1 1 calc R . .
C6F C 0.8077(5) 0.1883(5) 0.0001(4) 0.0370(14) Uani 1 1 d . . .
H6F H 0.7938 0.2565 -0.0272 0.044 Uiso 1 1 calc R . .
C1X C 0.1084(19) 0.7258(17) 0.3570(14) 0.186(8) Uiso 1 1 d . . .
H1X1 H 0.0820 0.6658 0.4086 0.224 Uiso 1 1 calc R . .
H1X2 H 0.1924 0.7181 0.3322 0.224 Uiso 1 1 calc R . .
C1Y C 0.791(3) 0.638(3) 0.560(2) 0.37(3) Uani 1 1 d . . .
H1Y1 H 0.8178 0.7085 0.5338 0.448 Uiso 1 1 calc R . .
H1Y2 H 0.7331 0.6311 0.6144 0.448 Uiso 1 1 calc R . .
Cl1 Cl 0.0960(6) 0.8296(5) 0.3888(4) 0.204(2) Uani 1 1 d . . .
Cl2 Cl 0.0214(10) 0.7360(11) 0.2778(7) 0.371(6) Uani 1 1 d . . .
Cl3 Cl 0.7190(8) 0.6159(6) 0.4936(6) 0.290(4) Uani 1 1 d . . .
Cl4 Cl 0.9018(6) 0.5764(9) 0.5871(5) 0.309(6) Uani 1 1 d . . .
C1S C 0.6075(8) 0.6802(8) 0.2223(7) 0.048(3) Uiso 0.50 1 d PD A 1
F1 F 0.6444(16) 0.7736(10) 0.1806(13) 0.107(6) Uani 0.50 1 d PDU A 1
F2 F 0.6257(12) 0.6491(13) 0.3017(9) 0.123(6) Uani 0.50 1 d PDU A 1
F3 F 0.6632(11) 0.6220(10) 0.1819(11) 0.123(6) Uani 0.50 1 d PDU A 1
O1 O 0.4121(19) 0.5731(8) 0.2722(14) 0.062(4) Uani 0.50 1 d PDU A 1
O2 O 0.4053(16) 0.7431(11) 0.2697(12) 0.095(6) Uani 0.50 1 d PDU A 1
O3 O 0.447(2) 0.7139(19) 0.1331(8) 0.122(9) Uani 0.50 1 d PDU A 1
S1 S 0.4516(4) 0.6751(3) 0.2249(3) 0.0584(10) Uani 0.50 1 d PDU A 1
C2S C 0.4611(14) 0.6395(11) 0.2881(7) 0.079(5) Uiso 0.50 1 d PD B 2
F11 F 0.5438(18) 0.6005(14) 0.3331(10) 0.138(6) Uani 0.50 1 d PDU B 2
F12 F 0.3986(17) 0.6999(13) 0.3245(11) 0.126(7) Uani 0.50 1 d PDU B 2
F13 F 0.394(3) 0.5620(17) 0.2998(16) 0.134(10) Uani 0.50 1 d PDU B 2
S2 S 0.5187(6) 0.7077(4) 0.1740(3) 0.0722(13) Uani 0.50 1 d PDU B 2
O11 O 0.5734(17) 0.6324(9) 0.1425(9) 0.092(5) Uani 0.50 1 d PDU B 2
O12 O 0.4069(15) 0.7402(19) 0.1494(17) 0.127(10) Uani 0.50 1 d PDU B 2
O13 O 0.597(3) 0.777(2) 0.184(3) 0.170(15) Uani 0.50 1 d PDU B 2

loop_
_atom_site_aniso_label
_atom_site_aniso_U_11
_atom_site_aniso_U_22
_atom_site_aniso_U_33
_atom_site_aniso_U_23
_atom_site_aniso_U_13
_atom_site_aniso_U_12
Pt1 0.01544(10) 0.02514(11) 0.02099(11) -0.00077(7) -0.00477(7) -0.00079(7)
P1 0.0157(6) 0.0293(7) 0.0231(6) -0.0016(5) -0.0064(5) 0.0008(5)
P2 0.0184(6) 0.0283(7) 0.0236(6) -0.0026(5) -0.0033(5) 0.0010(5)
P3 0.0186(6) 0.0261(7) 0.0259(7) -0.0031(5) -0.0070(5) 0.0013(5)
C1 0.022(3) 0.034(3) 0.022(2) 0.001(2) 0.000(2) -0.006(2)
C2 0.020(2) 0.030(3) 0.024(3) -0.004(2) -0.009(2) 0.003(2)
C3 0.021(2) 0.026(3) 0.025(2) -0.007(2) -0.003(2) 0.000(2)
C4 0.018(2) 0.029(3) 0.025(3) -0.002(2) -0.0067(19) 0.002(2)
C5 0.018(2) 0.026(3) 0.022(2) -0.003(2) -0.0023(19) -0.0024(19)
C6 0.017(2) 0.039(3) 0.027(3) -0.001(2) -0.007(2) 0.000(2)
C7 0.017(2) 0.040(3) 0.030(3) -0.002(2) -0.004(2) -0.009(2)
C8 0.028(3) 0.045(3) 0.023(3) -0.007(2) -0.004(2) -0.002(2)
C9 0.029(3) 0.046(4) 0.025(3) 0.003(3) -0.007(2) 0.001(3)
C10 0.023(3) 0.028(3) 0.030(3) -0.001(2) -0.008(2) 0.002(2)
C1A 0.032(3) 0.034(3) 0.029(3) -0.004(2) -0.005(2) 0.012(2)
C2A 0.046(4) 0.044(4) 0.055(4) -0.020(3) -0.003(3) 0.001(3)
C3A 0.086(7) 0.052(5) 0.084(6) -0.034(5) -0.009(5) 0.013(5)
C4A 0.089(7) 0.065(6) 0.087(7) -0.030(5) 0.018(6) 0.021(5)
C5A 0.060(5) 0.067(6) 0.072(6) -0.020(5) 0.021(4) 0.014(4)
C6A 0.040(4) 0.049(4) 0.053(4) -0.007(3) 0.006(3) 0.008(3)
C1B 0.028(3) 0.035(3) 0.023(3) -0.001(2) -0.007(2) -0.007(2)
C2B 0.026(3) 0.044(4) 0.039(3) -0.001(3) -0.011(2) -0.008(3)
C3B 0.039(4) 0.058(5) 0.053(4) -0.011(4) -0.019(3) -0.011(3)
C4B 0.052(4) 0.062(5) 0.047(4) -0.016(4) -0.016(3) -0.022(4)
C5B 0.061(5) 0.047(4) 0.049(4) -0.020(3) -0.004(4) -0.010(3)
C6B 0.035(3) 0.047(4) 0.038(3) -0.013(3) -0.008(3) -0.003(3)
C1C 0.021(2) 0.026(3) 0.035(3) 0.001(2) -0.007(2) -0.002(2)
C2C 0.026(3) 0.036(3) 0.036(3) 0.002(3) -0.003(2) 0.003(2)
C3C 0.024(3) 0.037(3) 0.058(4) 0.008(3) -0.010(3) -0.004(3)
C4C 0.039(4) 0.024(3) 0.072(5) 0.005(3) -0.031(3) -0.004(3)
C5C 0.050(4) 0.032(3) 0.065(5) -0.011(3) -0.028(4) 0.010(3)
C6C 0.033(3) 0.036(3) 0.039(3) -0.004(3) -0.009(3) 0.001(3)
C1D 0.024(3) 0.030(3) 0.033(3) -0.011(2) -0.009(2) 0.006(2)
C2D 0.033(3) 0.038(3) 0.033(3) -0.011(3) -0.011(2) 0.006(2)
C3D 0.049(4) 0.037(3) 0.049(4) -0.011(3) -0.025(3) 0.015(3)
C4D 0.048(4) 0.054(4) 0.059(4) -0.028(4) -0.028(3) 0.024(3)
C5D 0.034(3) 0.060(5) 0.057(4) -0.029(4) -0.007(3) 0.011(3)
C6D 0.026(3) 0.043(4) 0.044(4) -0.015(3) -0.001(3) 0.003(3)
C1E 0.025(3) 0.027(3) 0.026(3) -0.001(2) -0.008(2) 0.007(2)
C2E 0.037(3) 0.040(3) 0.045(4) -0.013(3) -0.013(3) 0.005(3)
C3E 0.051(4) 0.044(4) 0.049(4) -0.012(3) -0.011(3) 0.018(3)
C4E 0.039(4) 0.051(4) 0.039(4) 0.000(3) -0.005(3) 0.020(3)
C5E 0.024(3) 0.054(4) 0.037(3) 0.004(3) -0.004(2) 0.002(3)
C6E 0.023(3) 0.042(3) 0.031(3) -0.002(3) -0.002(2) -0.002(2)
C1F 0.022(3) 0.034(3) 0.029(3) -0.008(2) -0.004(2) -0.001(2)
C2F 0.052(4) 0.038(3) 0.035(3) -0.009(3) -0.013(3) 0.006(3)
C3F 0.074(5) 0.038(4) 0.056(4) -0.021(3) -0.020(4) 0.013(4)
C4F 0.061(5) 0.052(4) 0.059(5) -0.033(4) -0.016(4) 0.003(4)
C5F 0.034(3) 0.059(4) 0.044(4) -0.024(3) -0.013(3) 0.006(3)
C6F 0.030(3) 0.045(4) 0.035(3) -0.011(3) -0.013(2) 0.008(3)
C1Y 0.35(4) 0.49(6) 0.51(6) -0.34(5) -0.34(5) 0.27(4)
Cl1 0.218(6) 0.197(6) 0.188(5) -0.057(4) -0.047(5) 0.042(5)
Cl2 0.324(13) 0.467(17) 0.256(10) -0.066(11) -0.036(10) 0.093(11)
Cl3 0.315(10) 0.222(7) 0.278(9) 0.031(6) -0.147(8) 0.014(7)
Cl4 0.160(6) 0.523(16) 0.202(7) -0.071(9) -0.015(5) -0.113(8)
F1 0.136(12) 0.065(8) 0.101(10) -0.046(7) 0.059(9) -0.064(8)
F2 0.076(8) 0.138(12) 0.129(12) 0.002(9) -0.047(8) -0.021(8)
F3 0.096(9) 0.090(9) 0.163(13) -0.069(9) 0.068(9) -0.029(7)
O1 0.066(8) 0.037(7) 0.071(11) -0.009(6) -0.001(8) -0.015(6)
O2 0.090(10) 0.064(9) 0.141(15) -0.044(10) -0.031(11) 0.018(8)
O3 0.157(15) 0.159(18) 0.059(9) -0.021(10) -0.057(11) -0.070(14)
S1 0.069(3) 0.043(2) 0.057(2) -0.0068(19) -0.013(2) -0.0141(19)
F11 0.170(14) 0.155(14) 0.081(9) -0.017(9) -0.056(10) 0.039(12)
F12 0.131(12) 0.152(14) 0.108(11) -0.089(10) 0.014(10) 0.045(11)
F13 0.155(17) 0.121(14) 0.099(16) -0.025(10) 0.017(12) -0.034(12)
S2 0.105(4) 0.051(3) 0.056(3) -0.022(2) -0.004(3) 0.009(3)
O11 0.149(14) 0.054(7) 0.063(8) -0.025(6) 0.007(8) 0.015(9)
O12 0.125(15) 0.090(12) 0.153(19) -0.016(11) -0.055(13) 0.044(11)
O13 0.22(3) 0.13(2) 0.16(2) -0.067(16) -0.023(19) -0.032(16)

loop_
_atom_type_symbol
_atom_type_description
_atom_type_scat_dispersion_real
_atom_type_scat_dispersion_imag
_atom_type_scat_source
C C 0.0033 0.0016 'International Tables Vol C Tables 4.2.6.8 and 6.1.1.4'
H H 0.0000 0.0000 'International Tables Vol C Tables 4.2.6.8 and 6.1.1.4'
O O 0.0106 0.0060 'International Tables Vol C Tables 4.2.6.8 and 6.1.1.4'
F F 0.0171 0.0103 'International Tables Vol C Tables 4.2.6.8 and 6.1.1.4'
P P 0.1023 0.0942 'International Tables Vol C Tables 4.2.6.8 and 6.1.1.4'
S S 0.1246 0.1234 'International Tables Vol C Tables 4.2.6.8 and 6.1.1.4'
Pt Pt -1.7033 8.3905 'International Tables Vol C Tables 4.2.6.8 and 6.1.1.4'
Cl Cl 0.1484 0.1585 'International Tables Vol C Tables 4.2.6.8 and 6.1.1.4'

loop_
_geom_angle_atom_site_label_1
_geom_angle_atom_site_label_2
_geom_angle_atom_site_label_3
_geom_angle
_geom_angle_site_symmetry_1
_geom_angle_site_symmetry_3
C2 Pt1 P1 80.86(15) . .
C2 Pt1 P2 93.75(15) . .
P1 Pt1 P2 171.79(5) . .
C2 Pt1 P3 177.70(16) . .
P1 Pt1 P3 98.75(5) . .
P2 Pt1 P3 86.88(5) . .
C1B P1 C4 108.1(3) . .
C1B P1 C1A 110.0(3) . .
C4 P1 C1A 104.1(3) . .
C1B P1 Pt1 114.09(19) . .
C4 P1 Pt1 104.20(17) . .
C1A P1 Pt1 115.4(2) . .
C1D P2 C1C 110.5(3) . .
C1D P2 C8 99.7(3) . .
C1C P2 C8 103.1(3) . .
C1D P2 Pt1 113.92(19) . .
C1C P2 Pt1 113.10(19) . .
C8 P2 Pt1 115.23(19) . .
C1F P3 C1E 106.2(3) . .
C1F P3 C10 105.9(3) . .
C1E P3 C10 100.1(2) . .
C1F P3 Pt1 115.94(19) . .
C1E P3 Pt1 116.51(18) . .
C10 P3 Pt1 110.65(18) . .
C2 C1 C7 123.3(5) . 2_756
C1 C2 C3 115.1(4) . .
C1 C2 Pt1 124.6(4) . .
C3 C2 Pt1 120.2(4) . .
C4 C3 C5 119.0(4) . 2_756
C4 C3 C2 119.3(5) . .
C5 C3 C2 121.7(4) 2_756 .
C5 C4 C3 122.3(5) . .
C5 C4 P1 125.9(4) . .
C3 C4 P1 111.6(4) . .
C4 C5 C6 123.4(5) . .
C4 C5 C3 118.7(4) . 2_756
C6 C5 C3 118.0(4) . 2_756
C7 C6 C5 120.4(5) . .
C6 C7 C1 121.2(5) . 2_756
C9 C8 P2 115.9(4) . .
C10 C9 C8 115.6(5) . .
C9 C10 P3 115.4(4) . .
C2A C1A C6A 119.2(6) . .
C2A C1A P1 116.5(5) . .
C6A C1A P1 124.3(5) . .
C1A C2A C3A 119.8(7) . .
C4A C3A C2A 120.9(9) . .
C5A C4A C3A 119.2(8) . .
C4A C5A C6A 122.0(8) . .
C5A C6A C1A 118.8(7) . .
C6B C1B C2B 120.0(6) . .
C6B C1B P1 117.6(4) . .
C2B C1B P1 122.2(5) . .
C3B C2B C1B 119.9(7) . .
C4B C3B C2B 119.9(7) . .
C3B C4B C5B 121.1(7) . .
C4B C5B C6B 119.1(7) . .
C1B C6B C5B 119.9(6) . .
C2C C1C C6C 118.8(6) . .
C2C C1C P2 121.9(5) . .
C6C C1C P2 119.3(4) . .
C3C C2C C1C 120.2(6) . .
C4C C3C C2C 121.2(6) . .
C3C C4C C5C 120.1(6) . .
C6C C5C C4C 118.7(7) . .
C5C C6C C1C 120.8(6) . .
C2D C1D C6D 118.9(5) . .
C2D C1D P2 119.7(4) . .
C6D C1D P2 121.3(4) . .
C1D C2D C3D 120.6(6) . .
C4D C3D C2D 119.8(6) . .
C3D C4D C5D 120.2(6) . .
C4D C5D C6D 120.4(6) . .
C5D C6D C1D 120.1(6) . .
C2E C1E C6E 118.9(5) . .
C2E C1E P3 118.6(4) . .
C6E C1E P3 122.6(5) . .
C3E C2E C1E 120.8(6) . .
C4E C3E C2E 120.0(7) . .
C3E C4E C5E 120.3(6) . .
C6E C5E C4E 120.0(6) . .
C5E C6E C1E 119.9(6) . .
C2F C1F C6F 118.2(6) . .
C2F C1F P3 119.7(4) . .
C6F C1F P3 122.0(5) . .
C3F C2F C1F 119.6(6) . .
C4F C3F C2F 121.8(7) . .
C5F C4F C3F 119.3(7) . .
C4F C5F C6F 120.1(6) . .
C5F C6F C1F 120.9(6) . .
Cl1 C1X Cl2 111.6(13) . .
Cl4 C1Y Cl3 122(2) . .
F2 C1S F3 108.4(15) . .
F2 C1S F1 111.0(15) . .
F3 C1S F1 110.9(12) . .
F2 C1S S1 109.8(8) . .
F3 C1S S1 109.5(9) . .
F1 C1S S1 107.2(10) . .
O1 S1 O2 114.0(13) . .
O1 S1 O3 116.6(13) . .
O2 S1 O3 112.5(15) . .
O1 S1 C1S 106.6(10) . .
O2 S1 C1S 102.2(9) . .
O3 S1 C1S 102.9(11) . .
F13 C2S F11 104(2) . .
F13 C2S F12 110(2) . .
F11 C2S F12 107.9(16) . .
F13 C2S S2 112.2(13) . .
F11 C2S S2 114.0(11) . .
F12 C2S S2 109.2(11) . .
O11 S2 O12 114.8(14) . .
O11 S2 O13 117.0(18) . .
O12 S2 O13 119.8(19) . .
O11 S2 C2S 102.8(8) . .
O12 S2 C2S 97.7(12) . .
O13 S2 C2S 98.7(17) . .

loop_
_geom_bond_atom_site_label_1
_geom_bond_atom_site_label_2
_geom_bond_distance
_geom_bond_site_symmetry_2
Pt1 C2 2.064(5) .
Pt1 P1 2.2817(13) .
Pt1 P2 2.3257(13) .
Pt1 P3 2.3309(13) .
P1 C1B 1.813(6) .
P1 C4 1.815(5) .
P1 C1A 1.822(6) .
P2 C1D 1.823(5) .
P2 C1C 1.825(6) .
P2 C8 1.830(6) .
P3 C1F 1.800(6) .
P3 C1E 1.820(5) .
P3 C10 1.838(5) .
C1 C2 1.383(7) .
C1 C7 1.413(7) 2_756
C2 C3 1.462(7) .
C3 C4 1.405(7) .
C3 C5 1.438(7) 2_756
C4 C5 1.403(7) .
C5 C6 1.425(7) .
C5 C3 1.438(7) 2_756
C6 C7 1.353(7) .
C7 C1 1.413(7) 2_756
C8 C9 1.538(8) .
C9 C10 1.535(8) .
C1A C2A 1.376(9) .
C1A C6A 1.397(9) .
C2A C3A 1.393(10) .
C3A C4A 1.360(13) .
C4A C5A 1.351(13) .
C5A C6A 1.385(11) .
C1B C6B 1.361(9) .
C1B C2B 1.387(8) .
C2B C3B 1.381(9) .
C3B C4B 1.355(11) .
C4B C5B 1.375(11) .
C5B C6B 1.402(9) .
C1C C2C 1.388(8) .
C1C C6C 1.396(9) .
C2C C3C 1.368(9) .
C3C C4C 1.364(11) .
C4C C5C 1.400(10) .
C5C C6C 1.385(9) .
C1D C2D 1.384(8) .
C1D C6D 1.386(8) .
C2D C3D 1.390(8) .
C3D C4D 1.369(10) .
C4D C5D 1.374(10) .
C5D C6D 1.383(9) .
C1E C2E 1.382(9) .
C1E C6E 1.396(8) .
C2E C3E 1.381(9) .
C3E C4E 1.363(10) .
C4E C5E 1.385(10) .
C5E C6E 1.382(8) .
C1F C2F 1.386(8) .
C1F C6F 1.399(8) .
C2F C3F 1.376(10) .
C3F C4F 1.370(10) .
C4F C5F 1.366(10) .
C5F C6F 1.381(9) .
C1X Cl1 1.73(2) .
C1X Cl2 1.77(2) .
C1Y Cl4 1.56(2) .
C1Y Cl3 1.63(3) .
C1S F2 1.295(9) .
C1S F3 1.304(9) .
C1S F1 1.310(9) .
C1S S1 1.781(8) .
O1 S1 1.431(9) .
O2 S1 1.435(9) .
O3 S1 1.441(9) .
C2S F13 1.310(10) .
C2S F11 1.313(9) .
C2S F12 1.318(9) .
C2S S2 1.794(9) .
S2 O11 1.415(8) .
S2 O12 1.434(10) .
S2 O13 1.436(10) .
